data_4070193
loop_
_publ_author_name
'Segawa, Yasutomo'
'Yamashita, Makoto'
'Nozaki, Kyoko'

_publ_section_title
;
 Diphenylphosphino- or Dicyclohexylphosphino-Tethered Boryl Pincer
 Ligands: Syntheses of PBP Iridium(III) Complexes and Their Conversion to
 Iridium&#x2212;Ethylene Complexes
;
_journal_issue 21
_journal_name_full Organometallics
_journal_page_first 6234
_journal_paper_doi 10.1021/om9006455
_journal_volume 28
_journal_year 2009
_chemical_formula_sum 'C32 H30 N2 P2'
_chemical_formula_weight 504.52
_chemical_name_systematic
; 
 ? 
;
_space_group_IT_number 60
_symmetry_cell_setting orthorhombic
_symmetry_space_group_name_Hall '-P 2n 2ab'
_symmetry_space_group_name_H-M 'P b c n'
_atom_sites_solution_hydrogens geom
_atom_sites_solution_primary direct
_atom_sites_solution_secondary difmap
_cell_angle_alpha 90
_cell_angle_beta 90
_cell_angle_gamma 90
_cell_formula_units_Z 4
_cell_length_a 17.367(6)
_cell_length_b 10.135(4)
_cell_length_c 15.258(5)
_cell_measurement_reflns_used 7811
_cell_measurement_temperature 103.1500
_cell_measurement_theta_max 27.4835
_cell_measurement_theta_min 3.0910
_cell_volume 2685.6(17)
_computing_cell_refinement 'RIGAKU CrystalClear'
_computing_data_collection 'RIGAKU CrystalClear'
_computing_data_reduction 'RIGAKU CrystalClear'
_computing_molecular_graphics ORTEP-III
_computing_structure_refinement 'SHELXL-97 (Sheldrick, 1997)'
_computing_structure_solution SIR-97
_diffrn_ambient_temperature 103(2)
_diffrn_detector_area_resol_mean 7.31
_diffrn_measured_fraction_theta_full 0.961
_diffrn_measured_fraction_theta_max 0.961
_diffrn_measurement_device_type 'RIGAKU/MSC Meacury CCD'
_diffrn_measurement_method 'omega scans'
_diffrn_radiation_monochromator graphite
_diffrn_radiation_source 'fine-focus sealed tube'
_diffrn_radiation_type MoK\a
_diffrn_radiation_wavelength 0.71070
_diffrn_reflns_av_R_equivalents 0.0362
_diffrn_reflns_av_sigmaI/netI 0.0215
_diffrn_reflns_limit_h_max 20
_diffrn_reflns_limit_h_min -20
_diffrn_reflns_limit_k_max 11
_diffrn_reflns_limit_k_min -12
_diffrn_reflns_limit_l_max 18
_diffrn_reflns_limit_l_min -16
_diffrn_reflns_number 15955
_diffrn_reflns_theta_full 24.99
_diffrn_reflns_theta_max 24.99
_diffrn_reflns_theta_min 3.37
_exptl_absorpt_coefficient_mu 0.186
_exptl_absorpt_correction_T_max 0.9638
_exptl_absorpt_correction_T_min 0.9295
_exptl_absorpt_correction_type multi-scan
_exptl_absorpt_process_details 'Jacobson, R. (1998) Private communication'
_exptl_crystal_colour Colorless
_exptl_crystal_density_diffrn 1.248
_exptl_crystal_density_method 'not measured'
_exptl_crystal_description Block
_exptl_crystal_F_000 1064
_exptl_crystal_size_max 0.40
_exptl_crystal_size_mid 0.30
_exptl_crystal_size_min 0.20
_refine_diff_density_max 0.214
_refine_diff_density_min -0.237
_refine_diff_density_rms 0.041
_refine_ls_extinction_method none
_refine_ls_goodness_of_fit_ref 1.160
_refine_ls_hydrogen_treatment mixed
_refine_ls_matrix_type full
_refine_ls_number_parameters 167
_refine_ls_number_reflns 2272
_refine_ls_number_restraints 0
_refine_ls_restrained_S_all 1.160
_refine_ls_R_factor_all 0.0471
_refine_ls_R_factor_gt 0.0433
_refine_ls_shift/su_max 0.000
_refine_ls_shift/su_mean 0.000
_refine_ls_structure_factor_coef Fsqd
_refine_ls_weighting_details 'calc w=1/[\s^2^(Fo^2^)+(0.0310P)^2^+1.9004P] where P=(Fo^2^+2Fc^2^)/3'
_refine_ls_weighting_scheme calc
_refine_ls_wR_factor_gt 0.0903
_refine_ls_wR_factor_ref 0.0922
_reflns_number_gt 2150
_reflns_number_total 2272
_reflns_threshold_expression >2sigma(I)
_cod_data_source_file om9006455_si_002.cif
_cod_data_source_block 6b
_cod_depositor_comments
;
The following automatic conversions were performed:
'_atom_site_symetry_multiplicity' tag replaced with
'_atom_site_symmetry_multiplicity'.

Automatic conversion script
Id: cif_correct_tags 1440 2010-10-19 06:21:57Z saulius 

The following automatic conversions were performed:

'_exptl_absorpt_correction_type' value 'Multi-scan' changed to
'multi-scan' according to
/home/saulius/struct/CIF-dictionaries/cif_core.dic dictionary named
'cif_core.dic' version 2.4.2 from 2011-04-26.

Automatic conversion script
Id: cif_fix_values 1715 2011-07-08 13:25:40Z adriana 
;
_cod_original_cell_volume 2685.6(16)
_cod_original_sg_symbol_H-M Pbcn
_cod_database_code 4070193

loop_
_symmetry_equiv_pos_as_xyz
'x, y, z'
'-x+1/2, -y+1/2, z+1/2'
'x+1/2, -y+1/2, -z'
'-x, y, -z+1/2'
'-x, -y, -z'
'x-1/2, y-1/2, -z-1/2'
'-x-1/2, y-1/2, z'
'x, -y, z-1/2'

loop_
_atom_site_label
_atom_site_type_symbol
_atom_site_fract_x
_atom_site_fract_y
_atom_site_fract_z
_atom_site_U_iso_or_equiv
_atom_site_adp_type
_atom_site_occupancy
_atom_site_symmetry_multiplicity
_atom_site_calc_flag
_atom_site_refinement_flags
C1 C 0.03722(12) -0.44800(19) 0.23354(12) 0.0228(4) Uani 1 1 d .
H2 H 0.0627 -0.5291 0.2219 0.027 Uiso 1 1 calc R
C2 C 0.07440(11) -0.32929(19) 0.21762(12) 0.0194(4) Uani 1 1 d .
H3 H 0.1254 -0.3300 0.1951 0.023 Uiso 1 1 calc R
C3 C 0.03846(10) -0.20946(17) 0.23396(11) 0.0160(4) Uani 1 1 d .
N1 N 0.07353(9) -0.08670(16) 0.21709(11) 0.0168(3) Uani 1 1 d .
C4 C 0.15543(10) -0.08658(19) 0.19480(13) 0.0195(4) Uani 1 1 d .
H4 H 0.1619 -0.1354 0.1391 0.023 Uiso 1 1 calc R
H5 H 0.1833 -0.1364 0.2407 0.023 Uiso 1 1 calc R
P1 P 0.20231(3) 0.07585(5) 0.18278(3) 0.01892(15) Uani 1 1 d .
C5 C 0.14357(11) 0.16071(19) 0.10070(12) 0.0189(4) Uani 1 1 d .
C6 C 0.14601(11) 0.29800(19) 0.09695(13) 0.0221(4) Uani 1 1 d .
H6 H 0.1720 0.3457 0.1416 0.027 Uiso 1 1 calc R
C7 C 0.11088(12) 0.3662(2) 0.02870(13) 0.0268(5) Uani 1 1 d .
H7 H 0.1128 0.4598 0.0273 0.032 Uiso 1 1 calc R
C8 C 0.07314(12) 0.2982(2) -0.03705(13) 0.0294(5) Uani 1 1 d .
H8 H 0.0496 0.3448 -0.0840 0.035 Uiso 1 1 calc R
C9 C 0.06988(12) 0.1621(2) -0.03408(13) 0.0295(5) Uani 1 1 d .
H9 H 0.0438 0.1151 -0.0790 0.035 Uiso 1 1 calc R
C10 C 0.10445(12) 0.0934(2) 0.03418(13) 0.0248(4) Uani 1 1 d .
H10 H 0.1015 -0.0002 0.0357 0.030 Uiso 1 1 calc R
C11 C 0.17236(11) 0.15542(18) 0.28498(12) 0.0192(4) Uani 1 1 d .
C12 C 0.09950(11) 0.20994(19) 0.29783(12) 0.0210(4) Uani 1 1 d .
H11 H 0.0638 0.2112 0.2506 0.025 Uiso 1 1 calc R
C13 C 0.07812(12) 0.2622(2) 0.37786(13) 0.0257(4) Uani 1 1 d .
H12 H 0.0278 0.2970 0.3858 0.031 Uiso 1 1 calc R
C14 C 0.13028(13) 0.2637(2) 0.44633(13) 0.0310(5) Uani 1 1 d .
H13 H 0.1159 0.2996 0.5015 0.037 Uiso 1 1 calc R
C15 C 0.20327(13) 0.2128(2) 0.43443(14) 0.0374(6) Uani 1 1 d .
H14 H 0.2393 0.2150 0.4813 0.045 Uiso 1 1 calc R
C16 C 0.22437(12) 0.1587(2) 0.35459(14) 0.0301(5) Uani 1 1 d .
H15 H 0.2747 0.1235 0.3472 0.036 Uiso 1 1 calc R
H1 H 0.0644(12) -0.029(2) 0.2570(14) 0.022(6) Uiso 1 1 d .

loop_
_atom_site_aniso_label
_atom_site_aniso_U_11
_atom_site_aniso_U_22
_atom_site_aniso_U_33
_atom_site_aniso_U_23
_atom_site_aniso_U_13
_atom_site_aniso_U_12
C1 0.0312(11) 0.0142(10) 0.0230(10) -0.0008(8) 0.0004(8) 0.0040(8)
C2 0.0202(10) 0.0201(10) 0.0177(10) 0.0004(8) -0.0007(7) 0.0035(8)
C3 0.0187(9) 0.0149(9) 0.0144(9) 0.0013(7) -0.0018(7) -0.0013(7)
N1 0.0152(8) 0.0139(8) 0.0213(9) -0.0020(7) 0.0029(6) -0.0007(6)
C4 0.0151(9) 0.0183(10) 0.0250(10) 0.0009(8) 0.0021(7) -0.0001(8)
P1 0.0145(3) 0.0194(3) 0.0229(3) 0.0000(2) 0.00221(19) -0.0015(2)
C5 0.0177(9) 0.0213(10) 0.0179(10) 0.0012(8) 0.0056(7) -0.0024(8)
C6 0.0212(10) 0.0229(11) 0.0223(10) -0.0018(8) 0.0041(8) -0.0037(8)
C7 0.0324(11) 0.0188(11) 0.0293(11) 0.0049(9) 0.0068(9) -0.0013(9)
C8 0.0324(11) 0.0348(13) 0.0209(11) 0.0073(9) 0.0027(9) 0.0023(10)
C9 0.0361(12) 0.0338(13) 0.0186(10) -0.0015(9) -0.0027(9) -0.0025(10)
C10 0.0305(11) 0.0205(11) 0.0234(10) -0.0022(8) 0.0016(8) -0.0028(9)
C11 0.0203(10) 0.0157(9) 0.0216(10) 0.0015(8) -0.0005(8) -0.0035(8)
C12 0.0221(10) 0.0203(10) 0.0207(10) 0.0009(8) -0.0026(8) 0.0009(8)
C13 0.0308(11) 0.0214(11) 0.0248(10) 0.0011(8) 0.0012(8) 0.0054(9)
C14 0.0479(14) 0.0242(12) 0.0209(11) -0.0038(9) -0.0007(9) -0.0010(10)
C15 0.0386(13) 0.0476(15) 0.0259(12) -0.0030(10) -0.0137(10) -0.0017(11)
C16 0.0221(11) 0.0384(13) 0.0298(12) 0.0014(10) -0.0060(9) 0.0009(9)

loop_
_atom_type_symbol
_atom_type_description
_atom_type_scat_dispersion_real
_atom_type_scat_dispersion_imag
_atom_type_scat_source
C C 0.0033 0.0016 'International Tables Vol C Tables 4.2.6.8 and 6.1.1.4'
H H 0.0000 0.0000 'International Tables Vol C Tables 4.2.6.8 and 6.1.1.4'
N N 0.0061 0.0033 'International Tables Vol C Tables 4.2.6.8 and 6.1.1.4'
P P 0.1023 0.0942 'International Tables Vol C Tables 4.2.6.8 and 6.1.1.4'

loop_
_geom_angle_atom_site_label_1
_geom_angle_atom_site_label_2
_geom_angle_atom_site_label_3
_geom_angle
_geom_angle_site_symmetry_1
_geom_angle_site_symmetry_3
C1 C1 C2 119.83(11) 4 .
C1 C1 H2 120.1 4 .
C2 C1 H2 120.1 . .
C1 C2 C3 121.21(18) . .
C1 C2 H3 119.4 . .
C3 C2 H3 119.4 . .
C2 C3 N1 123.06(16) . .
C2 C3 C3 118.95(11) . 4
N1 C3 C3 117.95(10) . 4
C3 N1 C4 117.61(15) . .
C3 N1 H1 113.1(14) . .
C4 N1 H1 110.1(14) . .
N1 C4 P1 116.92(13) . .
N1 C4 H4 108.1 . .
P1 C4 H4 108.1 . .
N1 C4 H5 108.1 . .
P1 C4 H5 108.1 . .
H4 C4 H5 107.3 . .
C5 P1 C11 102.56(9) . .
C5 P1 C4 103.96(9) . .
C11 P1 C4 100.54(9) . .
C6 C5 C10 118.17(18) . .
C6 C5 P1 118.72(15) . .
C10 C5 P1 122.54(15) . .
C7 C6 C5 120.90(19) . .
C7 C6 H6 119.6 . .
C5 C6 H6 119.6 . .
C8 C7 C6 120.3(2) . .
C8 C7 H7 119.9 . .
C6 C7 H7 119.9 . .
C9 C8 C7 119.5(2) . .
C9 C8 H8 120.2 . .
C7 C8 H8 120.2 . .
C8 C9 C10 120.5(2) . .
C8 C9 H9 119.8 . .
C10 C9 H9 119.8 . .
C9 C10 C5 120.60(19) . .
C9 C10 H10 119.7 . .
C5 C10 H10 119.7 . .
C16 C11 C12 118.11(18) . .
C16 C11 P1 118.36(15) . .
C12 C11 P1 123.51(14) . .
C13 C12 C11 121.33(18) . .
C13 C12 H11 119.3 . .
C11 C12 H11 119.3 . .
C12 C13 C14 119.72(19) . .
C12 C13 H12 120.1 . .
C14 C13 H12 120.1 . .
C15 C14 C13 119.9(2) . .
C15 C14 H13 120.1 . .
C13 C14 H13 120.1 . .
C14 C15 C16 120.42(19) . .
C14 C15 H14 119.8 . .
C16 C15 H14 119.8 . .
C15 C16 C11 120.5(2) . .
C15 C16 H15 119.7 . .
C11 C16 H15 119.7 . .

loop_
_geom_bond_atom_site_label_1
_geom_bond_atom_site_label_2
_geom_bond_distance
_geom_bond_site_symmetry_2
C1 C1 1.387(4) 4
C1 C2 1.387(3) .
C1 H2 0.9500 .
C2 C3 1.388(3) .
C2 H3 0.9500 .
C3 N1 1.409(2) .
C3 C3 1.423(4) 4
N1 C4 1.462(2) .
N1 H1 0.86(2) .
C4 P1 1.846(2) .
C4 H4 0.9900 .
C4 H5 0.9900 .
P1 C5 1.830(2) .
P1 C11 1.831(2) .
C5 C6 1.393(3) .
C5 C10 1.399(3) .
C6 C7 1.391(3) .
C6 H6 0.9500 .
C7 C8 1.382(3) .
C7 H7 0.9500 .
C8 C9 1.382(3) .
C8 H8 0.9500 .
C9 C10 1.389(3) .
C9 H9 0.9500 .
C10 H10 0.9500 .
C11 C16 1.395(3) .
C11 C12 1.395(3) .
C12 C13 1.382(3) .
C12 H11 0.9500 .
C13 C14 1.383(3) .
C13 H12 0.9500 .
C14 C15 1.380(3) .
C14 H13 0.9500 .
C15 C16 1.386(3) .
C15 H14 0.9500 .
C16 H15 0.9500 .

loop_
_geom_torsion_atom_site_label_1
_geom_torsion_atom_site_label_2
_geom_torsion_atom_site_label_3
_geom_torsion_atom_site_label_4
_geom_torsion
_geom_torsion_site_symmetry_1
_geom_torsion_site_symmetry_4
C1 C1 C2 C3 -0.1(3) 4 .
C1 C2 C3 N1 -178.69(17) . .
C1 C2 C3 C3 -1.2(3) . 4
C2 C3 N1 C4 -10.0(3) . .
C3 C3 N1 C4 172.46(19) 4 .
C3 N1 C4 P1 -174.62(13) . .
N1 C4 P1 C5 -55.35(16) . .
N1 C4 P1 C11 50.56(16) . .
C11 P1 C5 C6 54.20(17) . .
C4 P1 C5 C6 158.59(15) . .
C11 P1 C5 C10 -134.60(16) . .
C4 P1 C5 C10 -30.21(18) . .
C10 C5 C6 C7 -0.3(3) . .
P1 C5 C6 C7 171.25(14) . .
C5 C6 C7 C8 -0.3(3) . .
C6 C7 C8 C9 0.6(3) . .
C7 C8 C9 C10 -0.3(3) . .
C8 C9 C10 C5 -0.4(3) . .
C6 C5 C10 C9 0.7(3) . .
P1 C5 C10 C9 -170.53(15) . .
C5 P1 C11 C16 -153.38(16) . .
C4 P1 C11 C16 99.59(17) . .
C5 P1 C11 C12 28.41(18) . .
C4 P1 C11 C12 -78.62(18) . .
C16 C11 C12 C13 -2.0(3) . .
P1 C11 C12 C13 176.24(15) . .
C11 C12 C13 C14 1.5(3) . .
C12 C13 C14 C15 -0.1(3) . .
C13 C14 C15 C16 -0.9(4) . .
C14 C15 C16 C11 0.4(4) . .
C12 C11 C16 C15 1.0(3) . .
P1 C11 C16 C15 -177.29(17) . .
